data_4335584
loop_
_publ_author_name
'Olena V. Sharga'
'Andrey B. Lysenko'
'Marcel Handke'
'Harald Krautscheid'
'Eduard B. Rusanov'
'Alexander N. Chernega'
'Karl W. Kr\"amer'
'Shi-Xia Liu'
'Silvio Decurtins'
'Adam Bridgeman'
'Konstantin V. Domasevitch'

_publ_contact_author_address
;         
        Inorganic Chemistry Department
        Kiev Shevchenko University
        Volodimirska Str. 64
        01033 Kiev
        Ukraine
;
_publ_contact_author_email ab_lysenko@univ.kiev.ua
_publ_contact_author_fax +380(44)239-3306
_publ_contact_author_name 'Dr Andrey B. Lysenko'
_publ_section_title
;
 Unprecedented Trapping of Difluorooctamolybdate Anions within an
 \a-Polonium Type Coordination Network
;
_journal_name_full 'Inorganic Chemistry'
_journal_page_first 8784
_journal_page_last 8794
_journal_paper_doi 10.1021/ic400954x
_journal_volume 52
_journal_year 2013
_chemical_formula_sum 'C14 H34 Co3 F2 Mo2 N12 O15'
_chemical_formula_weight 1017.20
_chemical_name_systematic
;
 bis[1,3-bis(1,2,4-triazol-4-yl)propane]-bis(molybdato)
-difluorido-tricobalt(II) Heptahydrate
;
_space_group_IT_number 2
_space_group_name_Hall '-P 1'
_symmetry_cell_setting triclinic
_symmetry_Int_Tables_number 2
_symmetry_space_group_name_Hall '-P 1'
_symmetry_space_group_name_H-M 'P -1'
_atom_sites_solution_hydrogens geom
_atom_sites_solution_primary direct
_atom_sites_solution_secondary difmap
_audit_creation_method SHELXL-97
_cell_angle_alpha 65.197(5)
_cell_angle_beta 86.104(5)
_cell_angle_gamma 73.474(5)
_cell_formula_units_Z 1
_cell_length_a 8.8925(6)
_cell_length_b 9.3345(6)
_cell_length_c 10.8401(8)
_cell_measurement_reflns_used 13896
_cell_measurement_temperature 296(2)
_cell_measurement_theta_max 27.48
_cell_measurement_theta_min 2.94
_cell_volume 781.70(10)
_computing_cell_refinement 'SAINT-NT (Bruker, 1999)'
_computing_data_collection 'SMART-NT (Bruker, 1998)'
_computing_data_reduction 'SAINT-NT (Bruker, 1999)'
_computing_molecular_graphics 'Diamond 2.1e (Brandenburg, 1999)'
_computing_publication_material 'WinGX 1.70.01 (Farrugia, 1999)'
_computing_structure_refinement 'SHELXL-97 (Sheldrick, 2008)'
_computing_structure_solution 'SHELXS-97 (Sheldrick, 2008)'
_diffrn_ambient_temperature 296(2)
_diffrn_measured_fraction_theta_full 0.996
_diffrn_measured_fraction_theta_max 0.996
_diffrn_measurement_device_type 'Bruker APEXII area-detector diffractometer'
_diffrn_measurement_method '\w scans'
_diffrn_radiation_monochromator graphite
_diffrn_radiation_source 'fine-focus sealed tube'
_diffrn_radiation_type MoK\a
_diffrn_radiation_wavelength 0.71073
_diffrn_reflns_av_R_equivalents 0.1049
_diffrn_reflns_av_sigmaI/netI 0.1174
_diffrn_reflns_limit_h_max 11
_diffrn_reflns_limit_h_min -11
_diffrn_reflns_limit_k_max 12
_diffrn_reflns_limit_k_min -12
_diffrn_reflns_limit_l_max 13
_diffrn_reflns_limit_l_min -14
_diffrn_reflns_number 13896
_diffrn_reflns_theta_full 27.48
_diffrn_reflns_theta_max 27.48
_diffrn_reflns_theta_min 2.94
_diffrn_standards_decay_% 0
_exptl_absorpt_coefficient_mu 2.435
_exptl_absorpt_correction_T_max 0.9089
_exptl_absorpt_correction_T_min 0.5811
_exptl_absorpt_correction_type empirical
_exptl_absorpt_process_details 'SADABS (Sheldrick, 1996)'
_exptl_crystal_colour pink
_exptl_crystal_density_diffrn 2.161
_exptl_crystal_description prism
_exptl_crystal_F_000 505
_exptl_crystal_size_max 0.25
_exptl_crystal_size_mid 0.05
_exptl_crystal_size_min 0.04
_refine_diff_density_max 0.832
_refine_diff_density_min -1.010
_refine_diff_density_rms 0.160
_refine_ls_extinction_method none
_refine_ls_goodness_of_fit_ref 0.992
_refine_ls_hydrogen_treatment constr
_refine_ls_matrix_type full
_refine_ls_number_parameters 235
_refine_ls_number_reflns 3571
_refine_ls_number_restraints 5
_refine_ls_restrained_S_all 0.992
_refine_ls_R_factor_all 0.1037
_refine_ls_R_factor_gt 0.0552
_refine_ls_shift/su_max 0.000
_refine_ls_shift/su_mean 0.000
_refine_ls_structure_factor_coef Fsqd
_refine_ls_weighting_details 'calc w=1/[\s^2^(Fo^2^)+(0.0364P)^2^+0.0000P] where P=(Fo^2^+2Fc^2^)/3'
_refine_ls_weighting_scheme calc
_refine_ls_wR_factor_gt 0.0967
_refine_ls_wR_factor_ref 0.1103
_reflns_number_gt 2301
_reflns_number_total 3571
_reflns_threshold_expression >2sigma(I)
_cod_data_source_file ic400954x_si_001_2.cif
_cod_data_source_block (2)
_cod_depositor_comments
;
The following automatic conversions were performed:
data name '_publ_contact_autor_name' replaced with
'_publ_contact_author_name' as specified in the replacement file
'/home/antanas/src/cod-tools/trunk/data/replacement-values/replacement_tags.lst'.

Automatic conversion script
Id: cif_correct_tags 4998 2017-03-02 13:24:31Z antanas 

The following automatic conversions were performed:

data name '_iucr_refine_instruction_details' was replaced with
'_iucr_refine_instructions_details' as specified in the replacement
file 'data/replacement-values/replacement_tags.lst'.

Automatic conversion script
Id: cif_correct_tags 9268 2022-04-12 08:56:07Z antanas 
;
_cod_original_cell_volume 781.70(9)
_cod_database_code 4335584

loop_
_symmetry_equiv_pos_as_xyz
'x, y, z'
'-x, -y, -z'

loop_
_atom_site_label
_atom_site_type_symbol
_atom_site_fract_x
_atom_site_fract_y
_atom_site_fract_z
_atom_site_U_iso_or_equiv
_atom_site_adp_type
_atom_site_occupancy
_atom_site_symmetry_multiplicity
_atom_site_calc_flag
_atom_site_refinement_flags
_atom_site_disorder_assembly
_atom_site_disorder_group
C1 C 0.4153(7) 0.8928(7) 0.3634(6) 0.0241(14) Uani 1 1 d . . .
H1 H 0.3127 0.9137 0.3331 0.029 Uiso 1 1 calc R . .
C2 C 0.6344(6) 0.9265(7) 0.3987(6) 0.0197(13) Uani 1 1 d . . .
H2 H 0.7121 0.9759 0.3974 0.024 Uiso 1 1 calc R . .
C3 C 0.7515(7) 1.3845(7) -0.1418(6) 0.0231(14) Uani 1 1 d . . .
H3 H 0.8384 1.3838 -0.0982 0.028 Uiso 1 1 calc R . .
C4 C 0.5359(7) 1.3451(7) -0.1783(6) 0.0260(15) Uani 1 1 d . . .
H4 H 0.4447 1.3119 -0.1649 0.031 Uiso 1 1 calc R . .
C5 C 0.4272(7) 1.1869(7) 0.2534(6) 0.0293(15) Uani 1 1 d . . .
H5A H 0.4766 1.2450 0.2869 0.035 Uiso 1 1 calc R . .
H5B H 0.3153 1.2202 0.2645 0.035 Uiso 1 1 calc R . .
C6 C 0.4537(7) 1.2378(8) 0.1037(6) 0.0305(15) Uani 1 1 d . . .
H6A H 0.3848 1.3474 0.0528 0.037 Uiso 1 1 calc R . .
H6B H 0.4255 1.1633 0.0745 0.037 Uiso 1 1 calc R . .
C7 C 0.6231(7) 1.2378(8) 0.0703(6) 0.0318(16) Uani 1 1 d . . .
H7A H 0.6585 1.2959 0.1134 0.038 Uiso 1 1 calc R . .
H7B H 0.6903 1.1254 0.1060 0.038 Uiso 1 1 calc R . .
N1 N 0.5082(5) 0.7453(6) 0.4385(5) 0.0249(12) Uani 1 1 d . . .
N2 N 0.6508(5) 0.7692(6) 0.4603(5) 0.0197(11) Uani 1 1 d . . .
N3 N 0.4894(5) 1.0084(6) 0.3370(5) 0.0226(11) Uani 1 1 d . . .
N4 N 0.7235(5) 1.4503(6) -0.2739(5) 0.0225(11) Uani 1 1 d . . .
N5 N 0.5845(5) 1.4248(6) -0.2975(5) 0.0222(11) Uani 1 1 d . . .
N6 N 0.6357(5) 1.3175(6) -0.0777(5) 0.0236(12) Uani 1 1 d . . .
F1 F 0.9643(4) 0.6356(4) 0.3800(3) 0.0273(8) Uani 1 1 d . . .
Co1 Co 0.5000 0.5000 0.5000 0.0192(3) Uani 1 2 d S . .
Co2 Co 0.84030(8) 0.56144(9) 0.55167(8) 0.0195(2) Uani 1 1 d . . .
O1 O 0.7382(4) 0.4472(4) 0.4555(4) 0.0218(9) Uani 1 1 d D . .
O2 O 1.0561(4) 0.3174(5) 0.3746(4) 0.0313(11) Uani 1 1 d D . .
Mo1 Mo 0.85398(6) 0.34513(9) 0.35359(8) 0.0226(2) Uani 0.946(3) 1 d PD A -1
O3 O 0.7954(6) 0.4610(7) 0.1834(5) 0.0578(17) Uani 0.946(3) 1 d PD A -1
O4 O 0.8220(6) 0.1572(6) 0.3950(6) 0.0521(16) Uani 0.946(3) 1 d PD A -1
O1W O 0.9566(6) 0.0768(6) 0.6896(6) 0.0689(17) Uani 1 1 d . B -1
H1W H 0.9844 0.1641 0.6662 0.103 Uiso 1 1 d R B -1
H2W H 1.0235 0.0118 0.6631 0.103 Uiso 1 1 d R B -1
Mo1A Mo 0.8783(10) 0.2722(13) 0.4381(17) 0.036(4) Uiso 0.054(3) 1 d PD A -2
O3A O 0.898(13) 0.082(6) 0.571(6) 0.07(3) Uiso 0.054(3) 1 d PD A -2
O4A O 0.794(13) 0.267(11) 0.302(6) 0.08(4) Uiso 0.054(3) 1 d PD A -2
O2W O 0.2649(7) 1.1671(7) -0.1514(6) 0.0761(18) Uani 1 1 d . . .
H3W H 0.2016 1.2254 -0.2211 0.114 Uiso 1 1 d R . .
H4W H 0.2116 1.1379 -0.0816 0.114 Uiso 1 1 d R . .
O3W O 1.0353(15) 1.4144(16) 0.0191(15) 0.098(6) Uani 0.50 1 d P . .
O41W O 0.049(2) 1.058(2) 0.0339(19) 0.141(7) Uiso 0.50 1 d P . .
O42W O 0.116(2) 1.101(2) 0.088(2) 0.156(7) Uiso 0.50 1 d P . .

loop_
_atom_site_aniso_label
_atom_site_aniso_U_11
_atom_site_aniso_U_22
_atom_site_aniso_U_33
_atom_site_aniso_U_23
_atom_site_aniso_U_13
_atom_site_aniso_U_12
C1 0.015(3) 0.028(4) 0.027(4) -0.005(3) 0.004(3) -0.013(3)
C2 0.016(3) 0.027(3) 0.019(3) -0.007(3) 0.004(3) -0.014(3)
C3 0.020(3) 0.032(4) 0.017(3) -0.006(3) 0.003(3) -0.013(3)
C4 0.016(3) 0.040(4) 0.022(4) -0.009(3) 0.006(3) -0.015(3)
C5 0.027(4) 0.018(3) 0.036(4) -0.007(3) 0.004(3) -0.003(3)
C6 0.037(4) 0.026(4) 0.019(4) -0.004(3) 0.007(3) -0.007(3)
C7 0.032(4) 0.038(4) 0.017(4) -0.003(3) 0.002(3) -0.012(3)
N1 0.020(3) 0.026(3) 0.030(3) -0.008(3) 0.005(2) -0.015(2)
N2 0.016(3) 0.024(3) 0.019(3) -0.006(2) 0.005(2) -0.013(2)
N3 0.021(3) 0.026(3) 0.022(3) -0.009(2) 0.005(2) -0.011(2)
N4 0.019(3) 0.027(3) 0.022(3) -0.009(2) 0.004(2) -0.010(2)
N5 0.008(2) 0.034(3) 0.023(3) -0.008(3) 0.001(2) -0.011(2)
N6 0.016(3) 0.030(3) 0.019(3) -0.002(2) 0.002(2) -0.011(2)
F1 0.0180(18) 0.029(2) 0.028(2) -0.0050(17) 0.0057(15) -0.0082(15)
Co1 0.0130(6) 0.0228(7) 0.0219(7) -0.0059(5) 0.0032(5) -0.0113(5)
Co2 0.0117(4) 0.0230(5) 0.0230(5) -0.0064(4) 0.0040(4) -0.0093(3)
O1 0.012(2) 0.024(2) 0.030(3) -0.010(2) 0.0052(18) -0.0087(17)
O2 0.018(2) 0.042(3) 0.047(3) -0.027(2) 0.010(2) -0.017(2)
Mo1 0.0135(3) 0.0297(4) 0.0294(5) -0.0140(4) 0.0039(3) -0.0112(3)
O3 0.043(3) 0.081(4) 0.029(3) -0.020(3) -0.004(3) 0.009(3)
O4 0.041(3) 0.052(4) 0.095(5) -0.050(4) 0.034(3) -0.037(3)
O1W 0.063(4) 0.049(4) 0.096(5) -0.031(3) 0.019(3) -0.020(3)
O2W 0.081(4) 0.078(4) 0.074(4) -0.025(4) -0.010(3) -0.036(4)
O3W 0.064(10) 0.176(18) 0.084(10) -0.072(14) 0.047(8) -0.060(11)

loop_
_atom_type_symbol
_atom_type_description
_atom_type_scat_dispersion_real
_atom_type_scat_dispersion_imag
_atom_type_scat_source
C C 0.0033 0.0016 'International Tables Vol C Tables 4.2.6.8 and 6.1.1.4'
H H 0.0000 0.0000 'International Tables Vol C Tables 4.2.6.8 and 6.1.1.4'
N N 0.0061 0.0033 'International Tables Vol C Tables 4.2.6.8 and 6.1.1.4'
O O 0.0106 0.0060 'International Tables Vol C Tables 4.2.6.8 and 6.1.1.4'
F F 0.0171 0.0103 'International Tables Vol C Tables 4.2.6.8 and 6.1.1.4'
Co Co 0.3494 0.9721 'International Tables Vol C Tables 4.2.6.8 and 6.1.1.4'
Mo Mo -1.6832 0.6857 'International Tables Vol C Tables 4.2.6.8 and 6.1.1.4'

loop_
_geom_angle_atom_site_label_1
_geom_angle_atom_site_label_2
_geom_angle_atom_site_label_3
_geom_angle
_geom_angle_site_symmetry_1
_geom_angle_site_symmetry_3
N1 C1 N3 110.6(5) . .
N1 C1 H1 124.7 . .
N3 C1 H1 124.7 . .
N2 C2 N3 110.9(5) . .
N2 C2 H2 124.6 . .
N3 C2 H2 124.6 . .
N4 C3 N6 110.3(5) . .
N4 C3 H3 124.9 . .
N6 C3 H3 124.9 . .
N5 C4 N6 110.9(5) . .
N5 C4 H4 124.6 . .
N6 C4 H4 124.6 . .
N3 C5 C6 113.8(5) . .
N3 C5 H5A 108.8 . .
C6 C5 H5A 108.8 . .
N3 C5 H5B 108.8 . .
C6 C5 H5B 108.8 . .
H5A C5 H5B 107.7 . .
C5 C6 C7 113.1(5) . .
C5 C6 H6A 109.0 . .
C7 C6 H6A 109.0 . .
C5 C6 H6B 109.0 . .
C7 C6 H6B 109.0 . .
H6A C6 H6B 107.8 . .
N6 C7 C6 110.6(5) . .
N6 C7 H7A 109.5 . .
C6 C7 H7A 109.5 . .
N6 C7 H7B 109.5 . .
C6 C7 H7B 109.5 . .
H7A C7 H7B 108.1 . .
C1 N1 N2 106.1(5) . .
C1 N1 Co1 135.3(4) . .
N2 N1 Co1 117.8(3) . .
C2 N2 N1 106.9(4) . .
C2 N2 Co2 134.6(4) . .
N1 N2 Co2 117.8(3) . .
C1 N3 C2 105.6(5) . .
C1 N3 C5 127.1(5) . .
C2 N3 C5 127.3(5) . .
C3 N4 N5 107.1(5) . .
C3 N4 Co2 137.0(4) . 1_564
N5 N4 Co2 115.7(3) . 1_564
C4 N5 N4 106.7(5) . .
C4 N5 Co1 133.1(4) . 1_564
N4 N5 Co1 120.1(4) . 1_564
C4 N6 C3 105.0(5) . .
C4 N6 C7 128.7(5) . .
C3 N6 C7 126.2(5) . .
Co2 F1 Co2 97.07(14) 2_766 .
O1 Co1 O1 180.0(2) 2_666 .
O1 Co1 N1 93.76(16) 2_666 .
O1 Co1 N1 86.24(16) . .
O1 Co1 N1 86.24(16) 2_666 2_666
O1 Co1 N1 93.76(16) . 2_666
N1 Co1 N1 180.000(1) . 2_666
O1 Co1 N5 94.24(16) 2_666 1_546
O1 Co1 N5 85.76(16) . 1_546
N1 Co1 N5 93.30(18) . 1_546
N1 Co1 N5 86.70(18) 2_666 1_546
O1 Co1 N5 85.76(16) 2_666 2_675
O1 Co1 N5 94.24(16) . 2_675
N1 Co1 N5 86.70(18) . 2_675
N1 Co1 N5 93.30(18) 2_666 2_675
N5 Co1 N5 180.000(1) 1_546 2_675
O1 Co1 Co2 141.42(10) 2_666 .
O1 Co1 Co2 38.58(10) . .
N1 Co1 Co2 61.63(13) . .
N1 Co1 Co2 118.37(13) 2_666 .
N5 Co1 Co2 60.95(12) 1_546 .
N5 Co1 Co2 119.05(12) 2_675 .
F1 Co2 O2 89.11(14) 2_766 2_766
F1 Co2 F1 82.93(14) 2_766 .
O2 Co2 F1 88.11(15) 2_766 .
F1 Co2 N2 173.56(16) 2_766 .
O2 Co2 N2 92.10(17) 2_766 .
F1 Co2 N2 90.79(15) . .
F1 Co2 N4 91.01(15) 2_766 1_546
O2 Co2 N4 98.17(17) 2_766 1_546
F1 Co2 N4 171.23(15) . 1_546
N2 Co2 N4 95.07(18) . 1_546
F1 Co2 O1 91.79(13) 2_766 .
O2 Co2 O1 174.60(16) 2_766 .
F1 Co2 O1 86.72(14) . .
N2 Co2 O1 86.43(16) . .
N4 Co2 O1 87.14(16) 1_546 .
F1 Co2 Co2 41.68(9) 2_766 2_766
O2 Co2 Co2 88.14(11) 2_766 2_766
F1 Co2 Co2 41.26(9) . 2_766
N2 Co2 Co2 132.03(13) . 2_766
N4 Co2 Co2 132.37(13) 1_546 2_766
O1 Co2 Co2 88.99(10) . 2_766
F1 Co2 Co1 118.62(9) 2_766 .
O2 Co2 Co1 145.18(11) 2_766 .
F1 Co2 Co1 114.27(9) . .
N2 Co2 Co1 62.81(12) . .
N4 Co2 Co1 63.26(13) 1_546 .
O1 Co2 Co1 37.43(9) . .
Co2 Co2 Co1 126.42(4) 2_766 .
Mo1A O1 Co1 134.3(3) . .
Mo1 O1 Co1 134.31(19) . .
Mo1A O1 Co2 113.5(4) . .
Mo1 O1 Co2 121.58(18) . .
Co1 O1 Co2 103.99(15) . .
Mo1 O2 Co2 127.3(2) . 2_766
Mo1A O2 Co2 120.7(4) . 2_766
O4 Mo1 O3 106.1(3) . .
O4 Mo1 O2 109.2(2) . .
O3 Mo1 O2 108.7(2) . .
O4 Mo1 O1 111.0(2) . .
O3 Mo1 O1 109.9(2) . .
O2 Mo1 O1 111.74(17) . .
H1W O1W H2W 108.4 . .
O4A Mo1A O3A 106.1(7) . .
O4A Mo1A O2 103(4) . .
O3A Mo1A O2 116(4) . .
O4A Mo1A O1 102(4) . .
O3A Mo1A O1 117(4) . .
O2 Mo1A O1 111.6(5) . .
H3W O2W H4W 108.4 . .

loop_
_geom_bond_atom_site_label_1
_geom_bond_atom_site_label_2
_geom_bond_distance
_geom_bond_site_symmetry_2
C1 N1 1.321(7) .
C1 N3 1.341(7) .
C1 H1 0.9300 .
C2 N2 1.301(7) .
C2 N3 1.350(7) .
C2 H2 0.9300 .
C3 N4 1.308(7) .
C3 N6 1.356(7) .
C3 H3 0.9300 .
C4 N5 1.308(7) .
C4 N6 1.345(7) .
C4 H4 0.9300 .
C5 N3 1.477(7) .
C5 C6 1.510(8) .
C5 H5A 0.9700 .
C5 H5B 0.9700 .
C6 C7 1.526(8) .
C6 H6A 0.9700 .
C6 H6B 0.9700 .
C7 N6 1.470(7) .
C7 H7A 0.9700 .
C7 H7B 0.9700 .
N1 N2 1.399(6) .
N4 N5 1.382(6) .
F1 Co2 2.057(3) .
Co1 O1 2.104(4) 2_666
Co1 O1 2.104(4) .
Co1 N1 2.122(5) 2_666
Co1 N5 2.123(5) 1_546
Co1 N5 2.123(5) 2_675
Co2 F1 2.041(3) 2_766
Co2 O2 2.054(4) 2_766
Co2 N4 2.105(5) 1_546
Co2 O1 2.159(4) .
O1 Mo1A 1.823(8) .
O1 Mo1 1.833(4) .
O2 Mo1 1.758(4) .
O2 Mo1A 1.772(8) .
Mo1 O4 1.722(5) .
Mo1 O3 1.727(5) .
O1W H1W 0.8500 .
O1W H2W 0.8500 .
Mo1A O4A 1.723(9) .
Mo1A O3A 1.726(10) .
O2W H3W 0.8500 .
O2W H4W 0.8500 .

loop_
_geom_torsion_atom_site_label_1
_geom_torsion_atom_site_label_2
_geom_torsion_atom_site_label_3
_geom_torsion_atom_site_label_4
_geom_torsion
_geom_torsion_site_symmetry_1
_geom_torsion_site_symmetry_4
N3 C5 C6 C7 -75.3(7) . .
C5 C6 C7 N6 -169.3(5) . .
N3 C1 N1 N2 -0.3(7) . .
N3 C1 N1 Co1 -169.2(4) . .
N3 C2 N2 N1 -0.2(6) . .
N3 C2 N2 Co2 169.5(4) . .
C1 N1 N2 C2 0.3(6) . .
Co1 N1 N2 C2 171.5(4) . .
C1 N1 N2 Co2 -171.4(4) . .
Co1 N1 N2 Co2 -0.2(5) . .
N1 C1 N3 C2 0.2(7) . .
N1 C1 N3 C5 178.1(5) . .
N2 C2 N3 C1 0.0(6) . .
N2 C2 N3 C5 -177.9(5) . .
C6 C5 N3 C1 -87.4(7) . .
C6 C5 N3 C2 90.1(7) . .
N6 C3 N4 N5 -0.3(6) . .
N6 C3 N4 Co2 -174.4(4) . 1_564
N6 C4 N5 N4 0.2(7) . .
N6 C4 N5 Co1 176.1(4) . 1_564
C3 N4 N5 C4 0.1(6) . .
Co2 N4 N5 C4 175.6(4) 1_564 .
C3 N4 N5 Co1 -176.5(4) . 1_564
Co2 N4 N5 Co1 -0.9(5) 1_564 1_564
N5 C4 N6 C3 -0.4(7) . .
N5 C4 N6 C7 177.7(5) . .
N4 C3 N6 C4 0.5(7) . .
N4 C3 N6 C7 -177.7(5) . .
C6 C7 N6 C4 -19.6(9) . .
C6 C7 N6 C3 158.1(6) . .
C1 N1 Co1 O1 -43.2(6) . 2_666
N2 N1 Co1 O1 148.9(4) . 2_666
C1 N1 Co1 O1 136.8(6) . .
N2 N1 Co1 O1 -31.1(4) . .
C1 N1 Co1 N5 -137.7(6) . 1_546
N2 N1 Co1 N5 54.4(4) . 1_546
C1 N1 Co1 N5 42.3(6) . 2_675
N2 N1 Co1 N5 -125.6(4) . 2_675
C1 N1 Co1 Co2 168.0(6) . .
N2 N1 Co1 Co2 0.1(3) . .
Co2 F1 Co2 F1 0.0 2_766 2_766
Co2 F1 Co2 O2 89.33(15) 2_766 2_766
Co2 F1 Co2 N2 -178.59(16) 2_766 .
Co2 F1 Co2 O1 -92.21(14) 2_766 .
Co2 F1 Co2 Co1 -118.27(10) 2_766 .
C2 N2 Co2 F1 -64.2(16) . 2_766
N1 N2 Co2 F1 104.6(13) . 2_766
C2 N2 Co2 O2 36.6(5) . 2_766
N1 N2 Co2 O2 -154.6(4) . 2_766
C2 N2 Co2 F1 -51.6(5) . .
N1 N2 Co2 F1 117.2(4) . .
C2 N2 Co2 N4 135.0(5) . 1_546
N1 N2 Co2 N4 -56.2(4) . 1_546
C2 N2 Co2 O1 -138.2(5) . .
N1 N2 Co2 O1 30.6(4) . .
C2 N2 Co2 Co2 -52.8(6) . 2_766
N1 N2 Co2 Co2 116.0(3) . 2_766
C2 N2 Co2 Co1 -168.6(6) . .
N1 N2 Co2 Co1 0.1(3) . .
O1 Co1 Co2 F1 130.89(19) 2_666 2_766
O1 Co1 Co2 F1 -49.11(19) . 2_766
N1 Co1 Co2 F1 -172.99(18) . 2_766
N1 Co1 Co2 F1 7.01(18) 2_666 2_766
N5 Co1 Co2 F1 74.99(18) 1_546 2_766
N5 Co1 Co2 F1 -105.01(18) 2_675 2_766
O1 Co1 Co2 O2 -8.0(3) 2_666 2_766
O1 Co1 Co2 O2 172.0(3) . 2_766
N1 Co1 Co2 O2 48.1(3) . 2_766
N1 Co1 Co2 O2 -131.9(3) 2_666 2_766
N5 Co1 Co2 O2 -63.9(3) 1_546 2_766
N5 Co1 Co2 O2 116.1(3) 2_675 2_766
O1 Co1 Co2 F1 -133.82(19) 2_666 .
O1 Co1 Co2 F1 46.18(19) . .
N1 Co1 Co2 F1 -77.70(18) . .
N1 Co1 Co2 F1 102.30(18) 2_666 .
N5 Co1 Co2 F1 170.28(18) 1_546 .
N5 Co1 Co2 F1 -9.72(18) 2_675 .
O1 Co1 Co2 N2 -56.2(2) 2_666 .
O1 Co1 Co2 N2 123.8(2) . .
N1 Co1 Co2 N2 -0.1(2) . .
N1 Co1 Co2 N2 179.9(2) 2_666 .
N5 Co1 Co2 N2 -112.1(2) 1_546 .
N5 Co1 Co2 N2 67.9(2) 2_675 .
O1 Co1 Co2 N4 55.5(2) 2_666 1_546
O1 Co1 Co2 N4 -124.5(2) . 1_546
N1 Co1 Co2 N4 111.6(2) . 1_546
N1 Co1 Co2 N4 -68.4(2) 2_666 1_546
N5 Co1 Co2 N4 -0.4(2) 1_546 1_546
N5 Co1 Co2 N4 179.6(2) 2_675 1_546
O1 Co1 Co2 O1 180.0 2_666 .
N1 Co1 Co2 O1 -123.9(2) . .
N1 Co1 Co2 O1 56.1(2) 2_666 .
N5 Co1 Co2 O1 124.1(2) 1_546 .
N5 Co1 Co2 O1 -55.9(2) 2_675 .
O1 Co1 Co2 Co2 179.98(16) 2_666 2_766
O1 Co1 Co2 Co2 -0.02(16) . 2_766
N1 Co1 Co2 Co2 -123.90(16) . 2_766
N1 Co1 Co2 Co2 56.10(16) 2_666 2_766
N5 Co1 Co2 Co2 124.08(15) 1_546 2_766
N5 Co1 Co2 Co2 -55.92(15) 2_675 2_766
N1 Co1 O1 Mo1A -168.1(8) . .
N1 Co1 O1 Mo1A 11.9(8) 2_666 .
N5 Co1 O1 Mo1A 98.3(8) 1_546 .
N5 Co1 O1 Mo1A -81.7(8) 2_675 .
Co2 Co1 O1 Mo1A 144.9(8) . .
N1 Co1 O1 Mo1 -128.9(3) . .
N1 Co1 O1 Mo1 51.1(3) 2_666 .
N5 Co1 O1 Mo1 137.5(3) 1_546 .
N5 Co1 O1 Mo1 -42.5(3) 2_675 .
Co2 Co1 O1 Mo1 -176.0(4) . .
N1 Co1 O1 Co2 47.06(18) . .
N1 Co1 O1 Co2 -132.94(18) 2_666 .
N5 Co1 O1 Co2 -46.54(18) 1_546 .
N5 Co1 O1 Co2 133.46(18) 2_675 .
F1 Co2 O1 Mo1A -14.9(5) 2_766 .
O2 Co2 O1 Mo1A 84.6(16) 2_766 .
F1 Co2 O1 Mo1A 67.9(5) . .
N2 Co2 O1 Mo1A 158.9(5) . .
N4 Co2 O1 Mo1A -105.8(5) 1_546 .
Co2 Co2 O1 Mo1A 26.7(5) 2_766 .
Co1 Co2 O1 Mo1A -153.3(6) . .
F1 Co2 O1 Mo1 -45.0(2) 2_766 .
O2 Co2 O1 Mo1 54.5(16) 2_766 .
F1 Co2 O1 Mo1 37.8(2) . .
N2 Co2 O1 Mo1 128.8(2) . .
N4 Co2 O1 Mo1 -135.9(2) 1_546 .
Co2 Co2 O1 Mo1 -3.4(2) 2_766 .
Co1 Co2 O1 Mo1 176.6(3) . .
F1 Co2 O1 Co1 138.40(16) 2_766 .
O2 Co2 O1 Co1 -122.1(15) 2_766 .
F1 Co2 O1 Co1 -138.79(16) . .
N2 Co2 O1 Co1 -47.79(18) . .
N4 Co2 O1 Co1 47.48(18) 1_546 .
Co2 Co2 O1 Co1 179.98(13) 2_766 .
Mo1A O2 Mo1 O4 -55.1(6) . .
Co2 O2 Mo1 O4 -142.1(3) 2_766 .
Mo1A O2 Mo1 O3 -170.4(6) . .
Co2 O2 Mo1 O3 102.6(3) 2_766 .
Mo1A O2 Mo1 O1 68.1(6) . .
Co2 O2 Mo1 O1 -18.9(4) 2_766 .
Mo1A O1 Mo1 O4 53.5(6) . .
Co1 O1 Mo1 O4 -50.4(4) . .
Co2 O1 Mo1 O4 134.2(3) . .
Mo1A O1 Mo1 O3 170.5(6) . .
Co1 O1 Mo1 O3 66.6(3) . .
Co2 O1 Mo1 O3 -108.8(3) . .
Mo1A O1 Mo1 O2 -68.7(6) . .
Co1 O1 Mo1 O2 -172.6(3) . .
Co2 O1 Mo1 O2 12.0(3) . .
Mo1 O2 Mo1A O4A 40(3) . .
Co2 O2 Mo1A O4A 152(3) 2_766 .
Mo1 O2 Mo1A O3A 155(4) . .
Co2 O2 Mo1A O3A -93(3) 2_766 .
Mo1 O2 Mo1A O1 -68.7(7) . .
Co2 O2 Mo1A O1 43.8(11) 2_766 .
Mo1 O1 Mo1A O4A -41(4) . .
Co1 O1 Mo1A O4A 63(4) . .
Co2 O1 Mo1A O4A -155(4) . .
Mo1 O1 Mo1A O3A -156(4) . .
Co1 O1 Mo1A O3A -52(4) . .
Co2 O1 Mo1A O3A 90(4) . .
Mo1 O1 Mo1A O2 67.5(7) . .
Co1 O1 Mo1A O2 171.5(4) . .
Co2 O1 Mo1A O2 -46.1(10) . .
